data_4513553
loop_
_publ_author_name
'Sch\"utrumpf, Alexandra'
'Kirpi, Erdo\(gan'
'Bulut, Aysun'
'Morel, Flavien L.'
'Ranocchiari, Marco'
'Lork, Enno'
'Zorlu, Yunus'
'Grabowsky, Simon'
'Y\"ucesan, G\"undo\(g'
'Beckmann, Jens'

_publ_section_title
;
 Tetrahedral Tetraphosphonic Acids. New Building Blocks in Supramolecular
 Chemistry
;
_journal_issue 10
_journal_name_full 'Crystal Growth &amp; Design'
_journal_page_first 4925
_journal_paper_doi 10.1021/acs.cgd.5b00811
_journal_volume 15
_journal_year 2015
_chemical_formula_moiety 'C48 H72 O12 P4 Si'
_chemical_formula_sum 'C48 H72 O12 P4 Si'
_chemical_formula_weight 993.02
_space_group_crystal_system monoclinic
_space_group_IT_number 14
_space_group_name_Hall '-P 2yn'
_space_group_name_H-M_alt 'P 1 21/n 1'
_symmetry_space_group_name_Hall '-P 2yn'
_symmetry_space_group_name_H-M 'P 1 21/n 1'
_atom_sites_solution_hydrogens geom
_atom_sites_solution_primary direct
_audit_creation_date 2015-01-20
_audit_creation_method
;
Olex2 1.2
(compiled 2015.01.19 svn.r3143 for OlexSys, GUI svn.r4992)
;
_cell_angle_alpha 90
_cell_angle_beta 113.180(10)
_cell_angle_gamma 90
_cell_formula_units_Z 4
_cell_length_a 17.481(3)
_cell_length_b 17.584(7)
_cell_length_c 19.029(3)
_cell_measurement_reflns_used 40
_cell_measurement_temperature 173(2)
_cell_measurement_theta_max 24.293
_cell_measurement_theta_min 4.578
_cell_volume 5377(3)
_computing_cell_refinement 'Siemens XSCANS'
_computing_data_collection 'Siemens XSCANS'
_computing_data_reduction 'Siemens XSCANS'
_computing_molecular_graphics 'Olex2 (Dolomanov et al., 2009)'
_computing_publication_material 'Olex2 (Dolomanov et al., 2009)'
_computing_structure_refinement 'ShelXL (Sheldrick, 2008)'
_computing_structure_solution 'XS (Sheldrick, 2008)'
_diffrn_ambient_temperature 173.15
_diffrn_measured_fraction_theta_full 0.998
_diffrn_measured_fraction_theta_max 0.998
_diffrn_measurement_device_type 'Siemens P4'
_diffrn_measurement_method '2\q/\w scans'
_diffrn_radiation_monochromator graphite
_diffrn_radiation_type MoK\a
_diffrn_radiation_wavelength 0.71073
_diffrn_reflns_av_R_equivalents 0.0318
_diffrn_reflns_av_unetI/netI 0.0929
_diffrn_reflns_laue_measured_fraction_full 0.998
_diffrn_reflns_laue_measured_fraction_max 0.998
_diffrn_reflns_limit_h_max 19
_diffrn_reflns_limit_h_min -12
_diffrn_reflns_limit_k_max 18
_diffrn_reflns_limit_k_min -19
_diffrn_reflns_limit_l_max 20
_diffrn_reflns_limit_l_min -21
_diffrn_reflns_number 9716
_diffrn_reflns_point_group_measured_fraction_full 0.998
_diffrn_reflns_point_group_measured_fraction_max 0.998
_diffrn_reflns_theta_full 23.499
_diffrn_reflns_theta_max 23.499
_diffrn_reflns_theta_min 2.329
_diffrn_source 'normal-focus sealed tube'
_diffrn_standards_interval_count 197
_diffrn_standards_number 3
_exptl_absorpt_coefficient_mu 0.218
_exptl_absorpt_correction_type none
_exptl_crystal_colour colourless
_exptl_crystal_colour_primary colourless
_exptl_crystal_density_diffrn 1.227
_exptl_crystal_description block
_exptl_crystal_F_000 2120
_exptl_crystal_size_max 0.8
_exptl_crystal_size_mid 0.6
_exptl_crystal_size_min 0.2
_refine_diff_density_max 0.591
_refine_diff_density_min -0.339
_refine_diff_density_rms 0.084
_refine_ls_extinction_method none
_refine_ls_goodness_of_fit_ref 1.021
_refine_ls_hydrogen_treatment constr
_refine_ls_matrix_type full
_refine_ls_number_parameters 586
_refine_ls_number_reflns 7938
_refine_ls_number_restraints 0
_refine_ls_restrained_S_all 1.021
_refine_ls_R_factor_all 0.1336
_refine_ls_R_factor_gt 0.0814
_refine_ls_shift/su_max 0.000
_refine_ls_shift/su_mean 0.000
_refine_ls_structure_factor_coef Fsqd
_refine_ls_weighting_details 'w=1/[\s^2^(Fo^2^)+(0.1384P)^2^+2.3060P] where P=(Fo^2^+2Fc^2^)/3'
_refine_ls_weighting_scheme calc
_refine_ls_wR_factor_gt 0.2049
_refine_ls_wR_factor_ref 0.2443
_reflns_Friedel_coverage 0.000
_reflns_number_gt 4828
_reflns_number_total 7938
_reflns_threshold_expression 'I > 2\s(I)'
_cod_data_source_file cg5b00811_si_002.cif
_cod_data_source_block compound_5b
_cod_depositor_comments 'Adding full bibliography for 4513551--4513553.cif.'
_cod_database_code 4513553
_shelx_space_group_comment
;
The symmetry employed for this shelxl refinement is uniquely defined
by the following loop, which should always be used as a source of
symmetry information in preference to the above space-group names.
They are only intended as comments.
;
_olex2_refinement_description
;
1. Fixed Uiso
 At 1.2 times of:
  All C(H) groups
 At 1.5 times of:
  All C(H,H,H) groups
2.a Ternary CH refined with riding coordinates:
 C50(H50), C53(H53), C60(H60), C63(H63), C70(H70), C73(H73), C80(H80), C83(H83)
2.b Me refined with riding coordinates:
 C51(H51A,H51B,H51C), C52(H52A,H52B,H52C), C54(H54A,H54B,H54C), C55(H55A,H55B,
 H55C), C61(H61A,H61B,H61C), C62(H62A,H62B,H62C), C64(H64A,H64B,H64C), C65(H65A,
 H65B,H65C), C71(H71A,H71B,H71C), C72(H72A,H72B,H72C), C74(H74A,H74B,H74C),
 C75(H75A,H75B,H75C), C81(H81A,H81B,H81C), C82(H82A,H82B,H82C), C84(H84A,H84B,
 H84C), C85(H85A,H85B,H85C)
2.c Aromatic/amide H refined with riding coordinates:
 C11(H11), C12(H12), C14(H14), C15(H15), C21(H21), C22(H22), C24(H24),
 C25(H25), C31(H31), C32(H32), C34(H34), C35(H35), C41(H41), C42(H42), C44(H44),
  C45(H45)
;

loop_
_space_group_symop_operation_xyz
'x, y, z'
'-x+1/2, y+1/2, -z+1/2'
'-x, -y, -z'
'x-1/2, -y-1/2, z-1/2'

loop_
_atom_site_label
_atom_site_type_symbol
_atom_site_fract_x
_atom_site_fract_y
_atom_site_fract_z
_atom_site_U_iso_or_equiv
_atom_site_adp_type
_atom_site_occupancy
_atom_site_site_symmetry_order
_atom_site_calc_flag
_atom_site_refinement_flags_posn
P1 P -0.09519(9) 0.50180(10) 0.32803(9) 0.0448(4) Uani 1 1 d .
P2 P 0.47737(10) 0.45866(11) 0.82419(9) 0.0474(5) Uani 1 1 d .
P3 P 0.42590(10) 0.22268(9) 0.28408(9) 0.0436(4) Uani 1 1 d .
P4 P 0.42341(11) 0.80679(10) 0.35719(9) 0.0481(5) Uani 1 1 d .
Si1 Si 0.30708(9) 0.48886(9) 0.45409(8) 0.0343(4) Uani 1 1 d .
O1 O -0.1338(3) 0.4973(3) 0.2449(2) 0.0603(13) Uani 1 1 d .
O2 O -0.1094(2) 0.5758(2) 0.3678(2) 0.0498(11) Uani 1 1 d .
O3 O -0.1254(2) 0.4366(2) 0.3688(2) 0.0470(11) Uani 1 1 d .
O4 O 0.5308(3) 0.5232(3) 0.8614(2) 0.0617(13) Uani 1 1 d .
O5 O 0.5212(3) 0.3804(3) 0.8460(2) 0.0544(11) Uani 1 1 d .
O6 O 0.3968(3) 0.4509(3) 0.8406(2) 0.0620(13) Uani 1 1 d .
O7 O 0.3836(3) 0.1508(2) 0.2827(2) 0.0575(12) Uani 1 1 d .
O8 O 0.5232(2) 0.2191(2) 0.3243(2) 0.0476(10) Uani 1 1 d .
O9 O 0.4130(3) 0.2599(2) 0.2058(2) 0.0563(12) Uani 1 1 d .
O10 O 0.4053(3) 0.8111(3) 0.2760(2) 0.0604(12) Uani 1 1 d .
O11 O 0.5171(3) 0.8115(3) 0.4125(3) 0.0628(13) Uani 1 1 d .
O12 O 0.3814(3) 0.8726(2) 0.3863(2) 0.0600(12) Uani 1 1 d .
C10 C 0.1917(3) 0.4878(3) 0.4229(3) 0.0361(13) Uani 1 1 d .
C11 C 0.1406(4) 0.4546(4) 0.3521(3) 0.0514(17) Uani 1 1 d .
H11 H 0.1655 0.4276 0.3233 0.062 Uiso 1 1 calc R
C12 C 0.0555(4) 0.4611(4) 0.3245(4) 0.060(2) Uani 1 1 d .
H12 H 0.0227 0.4403 0.2758 0.072 Uiso 1 1 calc R
C13 C 0.0162(3) 0.4973(3) 0.3660(3) 0.0412(14) Uani 1 1 d .
C14 C 0.0653(3) 0.5277(3) 0.4370(3) 0.0409(14) Uani 1 1 d .
H14 H 0.0400 0.5518 0.4671 0.049 Uiso 1 1 calc R
C15 C 0.1511(3) 0.5228(3) 0.4639(3) 0.0397(14) Uani 1 1 d .
H15 H 0.1836 0.5443 0.5123 0.048 Uiso 1 1 calc R
C20 C 0.3592(3) 0.4761(3) 0.5612(3) 0.0364(13) Uani 1 1 d .
C21 C 0.3647(4) 0.5382(4) 0.6090(3) 0.0419(14) Uani 1 1 d .
H21 H 0.3436 0.5863 0.5872 0.050 Uiso 1 1 calc R
C22 C 0.4004(4) 0.5305(3) 0.6874(3) 0.0425(15) Uani 1 1 d .
H22 H 0.4025 0.5735 0.7184 0.051 Uiso 1 1 calc R
C23 C 0.4332(3) 0.4629(4) 0.7221(3) 0.0427(15) Uani 1 1 d .
C24 C 0.4290(4) 0.4012(4) 0.6747(3) 0.0427(15) Uani 1 1 d .
H24 H 0.4518 0.3538 0.6970 0.051 Uiso 1 1 calc R
C25 C 0.3922(3) 0.4075(3) 0.5958(3) 0.0395(14) Uani 1 1 d .
H25 H 0.3897 0.3643 0.5650 0.047 Uiso 1 1 calc R
C30 C 0.3398(3) 0.4121(3) 0.4030(3) 0.0322(13) Uani 1 1 d .
C31 C 0.3903(3) 0.4287(3) 0.3635(3) 0.0349(13) Uani 1 1 d .
H31 H 0.4076 0.4797 0.3618 0.042 Uiso 1 1 calc R
C32 C 0.4157(3) 0.3724(3) 0.3269(3) 0.0401(14) Uani 1 1 d .
H32 H 0.4500 0.3851 0.3004 0.048 Uiso 1 1 calc R
C33 C 0.3913(3) 0.2965(3) 0.3285(3) 0.0353(13) Uani 1 1 d .
C34 C 0.3397(4) 0.2802(3) 0.3667(3) 0.0429(15) Uani 1 1 d .
H34 H 0.3219 0.2294 0.3681 0.052 Uiso 1 1 calc R
C35 C 0.3143(4) 0.3371(3) 0.4027(3) 0.0421(15) Uani 1 1 d .
H35 H 0.2786 0.3247 0.4279 0.050 Uiso 1 1 calc R
C40 C 0.3398(3) 0.5824(3) 0.4285(3) 0.0333(13) Uani 1 1 d .
C41 C 0.2883(3) 0.6240(3) 0.3664(3) 0.0380(14) Uani 1 1 d .
H41 H 0.2336 0.6061 0.3376 0.046 Uiso 1 1 calc R
C42 C 0.3143(4) 0.6910(3) 0.3450(3) 0.0451(15) Uani 1 1 d .
H42 H 0.2779 0.7178 0.3013 0.054 Uiso 1 1 calc R
C43 C 0.3936(3) 0.7196(3) 0.3871(3) 0.0352(13) Uani 1 1 d .
C44 C 0.4463(3) 0.6791(3) 0.4497(3) 0.0395(14) Uani 1 1 d .
H44 H 0.5007 0.6975 0.4788 0.047 Uiso 1 1 calc R
C45 C 0.4194(3) 0.6114(3) 0.4698(3) 0.0406(14) Uani 1 1 d .
H45 H 0.4561 0.5840 0.5128 0.049 Uiso 1 1 calc R
C50 C -0.1918(4) 0.6045(4) 0.3591(4) 0.0581(18) Uani 1 1 d .
H50 H -0.2286 0.5609 0.3589 0.070 Uiso 1 1 calc R
C51 C -0.1754(5) 0.6529(4) 0.4289(5) 0.075(2) Uani 1 1 d .
H51A H -0.2279 0.6742 0.4271 0.113 Uiso 1 1 calc R
H51B H -0.1500 0.6216 0.4749 0.113 Uiso 1 1 calc R
H51C H -0.1374 0.6944 0.4301 0.113 Uiso 1 1 calc R
C52 C -0.2299(5) 0.6476(5) 0.2857(5) 0.083(2) Uani 1 1 d .
H52A H -0.2847 0.6666 0.2800 0.125 Uiso 1 1 calc R
H52B H -0.1939 0.6905 0.2862 0.125 Uiso 1 1 calc R
H52C H -0.2360 0.6138 0.2429 0.125 Uiso 1 1 calc R
C53 C -0.1406(5) 0.3599(4) 0.3366(4) 0.064(2) Uani 1 1 d .
H53 H -0.1505 0.3621 0.2812 0.076 Uiso 1 1 calc R
C54 C -0.2166(5) 0.3316(5) 0.3448(6) 0.100(3) Uani 1 1 d .
H54A H -0.2291 0.2800 0.3238 0.151 Uiso 1 1 calc R
H54B H -0.2074 0.3308 0.3990 0.151 Uiso 1 1 calc R
H54C H -0.2634 0.3653 0.3169 0.151 Uiso 1 1 calc R
C55 C -0.0673(6) 0.3097(5) 0.3780(7) 0.118(4) Uani 1 1 d .
H55A H -0.0783 0.2585 0.3559 0.176 Uiso 1 1 calc R
H55B H -0.0177 0.3306 0.3729 0.176 Uiso 1 1 calc R
H55C H -0.0579 0.3071 0.4322 0.176 Uiso 1 1 calc R
C60 C 0.6135(4) 0.3728(4) 0.8748(4) 0.0623(19) Uani 1 1 d .
H60 H 0.6398 0.4161 0.9102 0.075 Uiso 1 1 calc R
C61 C 0.6420(5) 0.3741(5) 0.8120(5) 0.082(2) Uani 1 1 d .
H61A H 0.7027 0.3689 0.8327 0.123 Uiso 1 1 calc R
H61B H 0.6166 0.3318 0.7771 0.123 Uiso 1 1 calc R
H61C H 0.6258 0.4223 0.7843 0.123 Uiso 1 1 calc R
C62 C 0.6341(5) 0.2998(5) 0.9198(5) 0.101(3) Uani 1 1 d .
H62A H 0.6135 0.3024 0.9608 0.152 Uiso 1 1 calc R
H62B H 0.6076 0.2571 0.8859 0.152 Uiso 1 1 calc R
H62C H 0.6945 0.2925 0.9421 0.152 Uiso 1 1 calc R
C63 C 0.3968(5) 0.4683(5) 0.9155(4) 0.072(2) Uani 1 1 d .
H63 H 0.4553 0.4767 0.9528 0.086 Uiso 1 1 calc R
C64 C 0.3491(8) 0.5388(7) 0.9066(7) 0.152(5) Uani 1 1 d .
H64A H 0.3761 0.5798 0.8898 0.228 Uiso 1 1 calc R
H64B H 0.2924 0.5312 0.8683 0.228 Uiso 1 1 calc R
H64C H 0.3468 0.5526 0.9556 0.228 Uiso 1 1 calc R
C65 C 0.3612(11) 0.4041(8) 0.9403(7) 0.203(8) Uani 1 1 d .
H65A H 0.3609 0.4151 0.9907 0.305 Uiso 1 1 calc R
H65B H 0.3041 0.3955 0.9035 0.305 Uiso 1 1 calc R
H65C H 0.3947 0.3586 0.9435 0.305 Uiso 1 1 calc R
C70 C 0.5652(4) 0.1809(4) 0.3975(4) 0.0543(17) Uani 1 1 d .
H70 H 0.5320 0.1894 0.4293 0.065 Uiso 1 1 calc R
C71 C 0.5719(5) 0.0976(4) 0.3876(5) 0.086(3) Uani 1 1 d .
H71A H 0.6003 0.0738 0.4377 0.128 Uiso 1 1 calc R
H71B H 0.5161 0.0759 0.3625 0.128 Uiso 1 1 calc R
H71C H 0.6038 0.0884 0.3560 0.128 Uiso 1 1 calc R
C72 C 0.6479(4) 0.2188(4) 0.4361(4) 0.072(2) Uani 1 1 d .
H72A H 0.6783 0.1948 0.4858 0.107 Uiso 1 1 calc R
H72B H 0.6800 0.2137 0.4041 0.107 Uiso 1 1 calc R
H72C H 0.6396 0.2729 0.4436 0.107 Uiso 1 1 calc R
C73 C 0.4462(5) 0.2287(4) 0.1523(4) 0.068(2) Uani 1 1 d .
H73 H 0.4652 0.1752 0.1672 0.081 Uiso 1 1 calc R
C74 C 0.3755(6) 0.2289(5) 0.0764(4) 0.091(3) Uani 1 1 d .
H74A H 0.3941 0.2085 0.0378 0.137 Uiso 1 1 calc R
H74B H 0.3303 0.1973 0.0786 0.137 Uiso 1 1 calc R
H74C H 0.3555 0.2811 0.0627 0.137 Uiso 1 1 calc R
C75 C 0.5182(5) 0.2762(6) 0.1560(5) 0.099(3) Uani 1 1 d .
H75A H 0.5412 0.2560 0.1204 0.149 Uiso 1 1 calc R
H75B H 0.4997 0.3287 0.1419 0.149 Uiso 1 1 calc R
H75C H 0.5611 0.2751 0.2081 0.149 Uiso 1 1 calc R
C80 C 0.5714(5) 0.8699(4) 0.4025(4) 0.069(2) Uani 1 1 d .
H80 H 0.5369 0.9108 0.3679 0.083 Uiso 1 1 calc R
C81 C 0.6206(6) 0.9026(6) 0.4804(5) 0.107(3) Uani 1 1 d .
H81A H 0.6580 0.9423 0.4764 0.161 Uiso 1 1 calc R
H81B H 0.5824 0.9246 0.5013 0.161 Uiso 1 1 calc R
H81C H 0.6534 0.8622 0.5145 0.161 Uiso 1 1 calc R
C82 C 0.6244(6) 0.8328(7) 0.3670(6) 0.120(4) Uani 1 1 d .
H82A H 0.6617 0.8707 0.3595 0.180 Uiso 1 1 calc R
H82B H 0.6575 0.7923 0.4007 0.180 Uiso 1 1 calc R
H82C H 0.5888 0.8110 0.3174 0.180 Uiso 1 1 calc R
C83 C 0.3047(4) 0.9103(4) 0.3357(4) 0.0548(17) Uani 1 1 d .
H83 H 0.2817 0.8829 0.2856 0.066 Uiso 1 1 calc R
C84 C 0.2426(5) 0.9059(5) 0.3731(5) 0.083(2) Uani 1 1 d .
H84A H 0.1907 0.9308 0.3402 0.124 Uiso 1 1 calc R
H84B H 0.2316 0.8525 0.3805 0.124 Uiso 1 1 calc R
H84C H 0.2655 0.9317 0.4228 0.124 Uiso 1 1 calc R
C85 C 0.3266(5) 0.9897(4) 0.3232(5) 0.076(2) Uani 1 1 d .
H85A H 0.2763 1.0164 0.2894 0.113 Uiso 1 1 calc R
H85B H 0.3505 1.0163 0.3723 0.113 Uiso 1 1 calc R
H85C H 0.3673 0.9886 0.2995 0.113 Uiso 1 1 calc R

loop_
_atom_site_aniso_label
_atom_site_aniso_U_11
_atom_site_aniso_U_22
_atom_site_aniso_U_33
_atom_site_aniso_U_23
_atom_site_aniso_U_13
_atom_site_aniso_U_12
P1 0.0303(8) 0.0601(11) 0.0454(9) -0.0011(8) 0.0165(7) -0.0027(8)
P2 0.0417(10) 0.0623(11) 0.0399(9) -0.0024(8) 0.0178(8) 0.0040(9)
P3 0.0415(9) 0.0409(9) 0.0449(9) -0.0026(7) 0.0132(7) 0.0063(8)
P4 0.0503(10) 0.0439(10) 0.0471(10) 0.0065(8) 0.0158(8) -0.0038(8)
Si1 0.0294(8) 0.0425(9) 0.0349(8) -0.0009(7) 0.0169(7) -0.0005(7)
O1 0.037(2) 0.092(4) 0.050(3) 0.004(2) 0.015(2) -0.004(2)
O2 0.029(2) 0.052(3) 0.071(3) -0.003(2) 0.022(2) 0.0026(19)
O3 0.042(2) 0.054(3) 0.053(3) -0.009(2) 0.027(2) -0.006(2)
O4 0.050(3) 0.069(3) 0.060(3) -0.012(2) 0.016(2) -0.008(2)
O5 0.049(3) 0.062(3) 0.054(3) 0.007(2) 0.022(2) 0.009(2)
O6 0.046(3) 0.099(4) 0.047(2) -0.007(2) 0.026(2) 0.000(3)
O7 0.051(3) 0.042(3) 0.070(3) -0.012(2) 0.015(2) -0.003(2)
O8 0.038(2) 0.049(3) 0.057(3) 0.004(2) 0.019(2) 0.009(2)
O9 0.073(3) 0.055(3) 0.041(2) -0.001(2) 0.023(2) 0.021(2)
O10 0.071(3) 0.057(3) 0.058(3) 0.014(2) 0.031(2) -0.003(2)
O11 0.048(3) 0.057(3) 0.075(3) 0.015(2) 0.015(2) -0.014(2)
O12 0.073(3) 0.043(3) 0.052(3) -0.002(2) 0.012(2) 0.009(2)
C10 0.035(3) 0.040(3) 0.039(3) -0.001(3) 0.021(3) -0.003(3)
C11 0.035(3) 0.082(5) 0.042(4) -0.016(3) 0.020(3) -0.007(3)
C12 0.032(3) 0.102(6) 0.046(4) -0.027(4) 0.016(3) -0.014(4)
C13 0.030(3) 0.051(4) 0.047(3) -0.005(3) 0.020(3) -0.003(3)
C14 0.035(3) 0.047(4) 0.043(3) -0.003(3) 0.018(3) -0.001(3)
C15 0.031(3) 0.050(4) 0.036(3) -0.012(3) 0.011(3) -0.005(3)
C20 0.027(3) 0.046(4) 0.041(3) -0.001(3) 0.020(3) -0.003(3)
C21 0.041(3) 0.046(4) 0.045(3) 0.002(3) 0.023(3) -0.003(3)
C22 0.044(4) 0.045(4) 0.045(4) -0.011(3) 0.025(3) -0.005(3)
C23 0.033(3) 0.053(4) 0.051(4) 0.001(3) 0.025(3) -0.001(3)
C24 0.043(4) 0.045(4) 0.042(3) 0.001(3) 0.019(3) 0.008(3)
C25 0.037(3) 0.044(4) 0.040(3) -0.004(3) 0.017(3) 0.005(3)
C30 0.028(3) 0.043(3) 0.027(3) 0.000(2) 0.012(2) 0.001(3)
C31 0.033(3) 0.032(3) 0.043(3) 0.002(3) 0.018(3) -0.001(3)
C32 0.031(3) 0.053(4) 0.042(3) -0.003(3) 0.021(3) 0.000(3)
C33 0.031(3) 0.038(3) 0.033(3) -0.001(3) 0.009(2) 0.001(3)
C34 0.044(4) 0.041(3) 0.045(3) -0.002(3) 0.020(3) -0.013(3)
C35 0.041(3) 0.051(4) 0.046(3) -0.002(3) 0.029(3) -0.013(3)
C40 0.028(3) 0.041(3) 0.035(3) 0.000(3) 0.016(3) 0.006(3)
C41 0.031(3) 0.036(3) 0.046(3) -0.001(3) 0.013(3) 0.001(3)
C42 0.040(4) 0.047(4) 0.040(3) 0.006(3) 0.007(3) 0.005(3)
C43 0.035(3) 0.036(3) 0.036(3) -0.001(3) 0.016(3) 0.003(3)
C44 0.025(3) 0.050(4) 0.045(3) 0.001(3) 0.016(3) -0.004(3)
C45 0.031(3) 0.051(4) 0.037(3) 0.011(3) 0.011(3) 0.000(3)
C50 0.037(4) 0.052(4) 0.092(5) 0.000(4) 0.033(4) -0.001(3)
C51 0.071(5) 0.059(5) 0.118(7) 0.008(5) 0.062(5) 0.008(4)
C52 0.058(5) 0.087(6) 0.091(6) 0.012(5) 0.014(4) 0.006(4)
C53 0.076(5) 0.057(5) 0.078(5) -0.012(4) 0.053(4) -0.004(4)
C54 0.074(6) 0.074(6) 0.160(9) -0.034(6) 0.054(6) -0.029(5)
C55 0.094(7) 0.073(6) 0.208(12) 0.026(7) 0.082(8) 0.023(5)
C60 0.048(4) 0.062(5) 0.066(5) 0.000(4) 0.011(4) 0.005(4)
C61 0.078(6) 0.082(6) 0.107(7) -0.004(5) 0.059(5) 0.010(5)
C62 0.071(6) 0.095(7) 0.124(8) 0.042(6) 0.024(5) 0.026(5)
C63 0.065(5) 0.111(7) 0.052(4) -0.020(4) 0.036(4) 0.001(5)
C64 0.181(12) 0.164(12) 0.152(11) -0.040(9) 0.111(10) 0.033(10)
C65 0.39(2) 0.165(13) 0.143(10) -0.035(9) 0.201(14) -0.085(14)
C70 0.042(4) 0.056(4) 0.057(4) 0.007(3) 0.012(3) 0.008(3)
C71 0.071(5) 0.050(5) 0.104(6) -0.002(4) 0.000(5) 0.006(4)
C72 0.054(5) 0.066(5) 0.082(5) 0.006(4) 0.013(4) 0.001(4)
C73 0.097(6) 0.060(5) 0.052(4) -0.007(3) 0.037(4) 0.025(4)
C74 0.125(8) 0.100(7) 0.048(5) -0.010(4) 0.033(5) -0.007(6)
C75 0.079(6) 0.130(9) 0.110(7) -0.004(6) 0.059(6) 0.015(6)
C80 0.075(5) 0.059(5) 0.063(5) 0.025(4) 0.015(4) -0.015(4)
C81 0.105(7) 0.095(7) 0.094(7) 0.001(5) 0.010(6) -0.042(6)
C82 0.112(8) 0.148(10) 0.124(8) -0.004(7) 0.074(7) -0.052(7)
C83 0.065(5) 0.045(4) 0.052(4) 0.000(3) 0.021(4) 0.002(3)
C84 0.074(5) 0.090(6) 0.084(6) -0.004(5) 0.031(5) -0.015(5)
C85 0.107(7) 0.051(5) 0.082(5) 0.005(4) 0.051(5) 0.004(4)

loop_
_atom_type_symbol
_atom_type_description
_atom_type_scat_dispersion_real
_atom_type_scat_dispersion_imag
_atom_type_scat_source
C C 0.0033 0.0016 'International Tables Vol C Tables 4.2.6.8 and 6.1.1.4'
H H 0.0000 0.0000 'International Tables Vol C Tables 4.2.6.8 and 6.1.1.4'
O O 0.0106 0.0060 'International Tables Vol C Tables 4.2.6.8 and 6.1.1.4'
Si Si 0.0817 0.0704 'International Tables Vol C Tables 4.2.6.8 and 6.1.1.4'
P P 0.1023 0.0942 'International Tables Vol C Tables 4.2.6.8 and 6.1.1.4'

loop_
_geom_angle_atom_site_label_1
_geom_angle_atom_site_label_2
_geom_angle_atom_site_label_3
_geom_angle
O1 P1 O2 118.3(3)
O1 P1 O3 113.0(2)
O1 P1 C13 113.6(3)
O2 P1 O3 102.5(2)
O2 P1 C13 101.2(2)
O3 P1 C13 106.8(3)
O4 P2 O5 113.9(3)
O4 P2 O6 115.1(3)
O4 P2 C23 114.4(3)
O5 P2 O6 105.0(3)
O5 P2 C23 106.5(3)
O6 P2 C23 100.5(2)
O7 P3 O8 114.8(2)
O7 P3 O9 117.7(3)
O7 P3 C33 112.1(3)
O8 P3 C33 107.7(2)
O9 P3 O8 101.8(2)
O9 P3 C33 101.5(2)
O10 P4 O11 116.4(3)
O10 P4 O12 113.4(3)
O10 P4 C43 114.6(3)
O11 P4 O12 103.5(3)
O11 P4 C43 101.0(2)
O12 P4 C43 106.4(2)
C10 Si1 C20 110.1(2)
C10 Si1 C30 109.8(2)
C10 Si1 C40 109.3(2)
C30 Si1 C20 110.9(2)
C40 Si1 C20 108.6(2)
C40 Si1 C30 108.1(2)
C50 O2 P1 124.2(4)
C53 O3 P1 120.2(4)
C60 O5 P2 121.8(4)
C63 O6 P2 121.5(4)
C70 O8 P3 121.7(4)
C73 O9 P3 124.1(4)
C80 O11 P4 120.8(4)
C83 O12 P4 122.0(4)
C11 C10 Si1 120.3(4)
C15 C10 Si1 123.0(4)
C15 C10 C11 116.6(5)
C12 C11 C10 120.7(6)
C11 C12 C13 121.7(6)
C12 C13 P1 119.6(4)
C12 C13 C14 118.3(5)
C14 C13 P1 122.1(4)
C15 C14 C13 120.0(5)
C14 C15 C10 122.7(5)
C21 C20 Si1 119.3(4)
C25 C20 Si1 123.3(4)
C25 C20 C21 117.4(5)
C22 C21 C20 120.8(6)
C23 C22 C21 122.1(6)
C22 C23 P2 118.6(5)
C22 C23 C24 117.2(5)
C24 C23 P2 124.1(5)
C25 C24 C23 121.5(6)
C24 C25 C20 120.9(5)
C31 C30 Si1 120.9(4)
C35 C30 Si1 121.4(4)
C35 C30 C31 117.7(5)
C32 C31 C30 121.2(5)
C31 C32 C33 120.7(5)
C32 C33 P3 121.4(4)
C34 C33 P3 120.5(4)
C34 C33 C32 118.1(5)
C35 C34 C33 120.6(5)
C34 C35 C30 121.6(5)
C41 C40 Si1 121.8(4)
C41 C40 C45 117.2(5)
C45 C40 Si1 120.9(4)
C42 C41 C40 121.7(5)
C41 C42 C43 120.4(5)
C42 C43 P4 118.5(4)
C44 C43 P4 122.6(4)
C44 C43 C42 119.0(5)
C43 C44 C45 119.7(5)
C44 C45 C40 121.9(5)
O2 C50 C51 104.8(5)
O2 C50 C52 109.6(6)
C52 C50 C51 113.4(6)
O3 C53 C54 106.8(6)
O3 C53 C55 110.3(7)
C54 C53 C55 111.3(7)
O5 C60 C62 105.5(6)
C61 C60 O5 111.4(6)
C61 C60 C62 113.3(7)
O6 C63 C64 106.5(7)
C65 C63 O6 108.6(7)
C65 C63 C64 113.3(9)
O8 C70 C71 111.6(6)
O8 C70 C72 106.8(5)
C71 C70 C72 113.0(6)
O9 C73 C74 105.6(6)
O9 C73 C75 108.5(6)
C74 C73 C75 114.1(7)
O11 C80 C81 106.8(6)
O11 C80 C82 107.5(7)
C82 C80 C81 113.4(8)
O12 C83 C84 107.9(5)
O12 C83 C85 107.6(6)
C85 C83 C84 113.5(6)

loop_
_geom_bond_atom_site_label_1
_geom_bond_atom_site_label_2
_geom_bond_distance
P1 O1 1.458(4)
P1 O2 1.574(4)
P1 O3 1.587(4)
P1 C13 1.792(6)
P2 O4 1.464(5)
P2 O5 1.549(5)
P2 O6 1.565(4)
P2 C23 1.788(6)
P3 O7 1.460(4)
P3 O8 1.568(4)
P3 O9 1.560(4)
P3 C33 1.780(6)
P4 O10 1.451(4)
P4 O11 1.562(5)
P4 O12 1.583(5)
P4 C43 1.783(6)
Si1 C10 1.865(6)
Si1 C20 1.890(6)
Si1 C30 1.880(5)
Si1 C40 1.868(6)
O2 C50 1.473(7)
O3 C53 1.461(8)
O5 C60 1.493(7)
O6 C63 1.457(7)
O8 C70 1.458(7)
O9 C73 1.462(7)
O11 C80 1.462(8)
O12 C83 1.465(7)
C10 C11 1.417(8)
C10 C15 1.387(7)
C11 C12 1.374(8)
C12 C13 1.388(8)
C13 C14 1.392(8)
C14 C15 1.384(7)
C20 C21 1.401(8)
C20 C25 1.386(8)
C21 C22 1.377(8)
C22 C23 1.372(8)
C23 C24 1.393(8)
C24 C25 1.386(8)
C30 C31 1.397(7)
C30 C35 1.392(8)
C31 C32 1.379(8)
C32 C33 1.405(8)
C33 C34 1.394(7)
C34 C35 1.380(8)
C40 C41 1.380(7)
C40 C45 1.396(7)
C41 C42 1.380(8)
C42 C43 1.393(8)
C43 C44 1.383(7)
C44 C45 1.388(8)
C50 C51 1.506(10)
C50 C52 1.495(10)
C53 C54 1.482(10)
C53 C55 1.500(11)
C60 C61 1.465(10)
C60 C62 1.505(10)
C63 C64 1.467(13)
C63 C65 1.455(13)
C70 C71 1.488(10)
C70 C72 1.497(9)
C73 C74 1.487(10)
C73 C75 1.489(11)
C80 C81 1.505(10)
C80 C82 1.495(12)
C83 C84 1.516(10)
C83 C85 1.492(9)
